data_7233894
loop_
_publ_author_name
'Ming-Chou Chen'
'Sureshraju Vegiraju'
'Chi-Ming Huang'
'Peng-Yi Huang'
'Kumaresan Prabakaran'
'Shueh Lin Yau'
'Wei-Chih Chen'
'Wei-Tao Peng'
'Ito Chao'
'Choongik Kim'
'Yu-Tai Tao'

_publ_section_title
;
 Asymmetric fused thiophenes for field-effect transistors: crystal
 structure-film microstructure-transistor performance correlations
;
_journal_name_full 'Journal of Materials Chemistry C'
_journal_page_first 8892
_journal_page_last 8902
_journal_paper_doi 10.1039/C4TC01454E
_journal_volume 2
_journal_year 2014
_chemical_formula_moiety 'C20 H12 S3'
_chemical_formula_sum 'C20 H12 S3'
_chemical_formula_weight 348.48
_space_group_IT_number 14
_space_group_name_Hall '-P 2yn'
_space_group_name_H-M_alt 'P 1 21/n 1'
_symmetry_cell_setting monoclinic
_symmetry_space_group_name_H-M 'P 1 21/n 1'
_atom_sites_solution_hydrogens geom
_atom_sites_solution_primary direct
_atom_sites_solution_secondary difmap
_cell_angle_alpha 90.00
_cell_angle_beta 94.01(4)
_cell_angle_gamma 90.00
_cell_formula_units_Z 4
_cell_length_a 7.468(4)
_cell_length_b 5.916(3)
_cell_length_c 34.719(15)
_cell_measurement_reflns_used 0
_cell_measurement_temperature 200(2)
_cell_measurement_theta_max 0
_cell_measurement_theta_min 0
_cell_volume 1530.2(13)
_computing_molecular_graphics 'Ortep-3 for Windows (Farrugia, 1997)'
_computing_publication_material 'WinGX publication routines (Farrugia, 1999)'
_computing_structure_refinement 'SHELXL-97 (Sheldrick, 1997)'
_computing_structure_solution 'SHELXS-86 (Sheldrick, 1986)'
_diffrn_ambient_temperature 200(2)
_diffrn_measured_fraction_theta_full 0.970
_diffrn_measured_fraction_theta_max 0.970
_diffrn_radiation_monochromator graphite
_diffrn_radiation_source 'fine-focus sealed tube'
_diffrn_radiation_type MoK\a
_diffrn_radiation_wavelength 0.71073
_diffrn_reflns_av_R_equivalents 0.1837
_diffrn_reflns_av_sigmaI/netI 0.2492
_diffrn_reflns_limit_h_max 6
_diffrn_reflns_limit_h_min -8
_diffrn_reflns_limit_k_max 6
_diffrn_reflns_limit_k_min -7
_diffrn_reflns_limit_l_max 41
_diffrn_reflns_limit_l_min -40
_diffrn_reflns_number 8859
_diffrn_reflns_theta_full 25.12
_diffrn_reflns_theta_max 25.12
_diffrn_reflns_theta_min 2.76
_exptl_absorpt_coefficient_mu 0.479
_exptl_absorpt_correction_T_max 0.9952
_exptl_absorpt_correction_T_min 0.7619
_exptl_absorpt_correction_type multi-scan
_exptl_crystal_colour colorless
_exptl_crystal_density_diffrn 1.513
_exptl_crystal_density_method 'not measured'
_exptl_crystal_description prism
_exptl_crystal_F_000 720
_exptl_crystal_size_max 0.60
_exptl_crystal_size_mid 0.46
_exptl_crystal_size_min 0.01
_refine_diff_density_max 1.214
_refine_diff_density_min -1.465
_refine_diff_density_rms 0.173
_refine_ls_extinction_method none
_refine_ls_goodness_of_fit_ref 1.090
_refine_ls_hydrogen_treatment constr
_refine_ls_matrix_type full
_refine_ls_number_parameters 105
_refine_ls_number_reflns 2642
_refine_ls_number_restraints 0
_refine_ls_restrained_S_all 1.090
_refine_ls_R_factor_all 0.2708
_refine_ls_R_factor_gt 0.1599
_refine_ls_shift/su_max 0.002
_refine_ls_shift/su_mean 0.000
_refine_ls_structure_factor_coef Fsqd
_refine_ls_weighting_details 'calc w=1/[\s^2^(Fo^2^)+(0.1339P)^2^+25.2888P] where P=(Fo^2^+2Fc^2^)/3'
_refine_ls_weighting_scheme calc
_refine_ls_wR_factor_gt 0.3548
_refine_ls_wR_factor_ref 0.4062
_reflns_number_gt 1227
_reflns_number_total 2642
_reflns_threshold_expression >2sigma(I)
_cod_data_source_file 1000002.cif
_cod_data_source_block PCOD1000002
_cod_original_sg_symbol_H-M 'P 21/n'
_cod_database_code 7233894

loop_
_symmetry_equiv_pos_as_xyz
'x, y, z'
'-x+1/2, y+1/2, -z+1/2'
'-x, -y, -z'
'x-1/2, -y-1/2, z-1/2'

loop_
_atom_site_label
_atom_site_type_symbol
_atom_site_fract_x
_atom_site_fract_y
_atom_site_fract_z
_atom_site_U_iso_or_equiv
_atom_site_adp_type
_atom_site_occupancy
_atom_site_symmetry_multiplicity
_atom_site_calc_flag
_atom_site_refinement_flags
_atom_site_disorder_assembly
_atom_site_disorder_group
C1 C 0.5200(18) 0.933(3) 0.3436(4) 0.025(3) Uiso 1 1 d . . .
C2 C 0.5289(18) 0.861(3) 0.3839(4) 0.027(3) Uiso 1 1 d . . .
C3 C 0.6136(19) 0.997(3) 0.4132(4) 0.034(4) Uiso 1 1 d . . .
H3 H 0.6680 1.1349 0.4063 0.041 Uiso 1 1 calc R . .
C4 C 0.6198(19) 0.936(3) 0.4513(4) 0.034(4) Uiso 1 1 d . . .
H4 H 0.6775 1.0321 0.4703 0.041 Uiso 1 1 calc R . .
C5 C 0.5419(19) 0.734(3) 0.4625(4) 0.040(4) Uiso 1 1 d . . .
H5 H 0.5459 0.6905 0.4889 0.048 Uiso 1 1 calc R . .
C6 C 0.459(2) 0.598(3) 0.4341(4) 0.039(4) Uiso 1 1 d . . .
H6 H 0.4061 0.4595 0.4411 0.047 Uiso 1 1 calc R . .
C7 C 0.4517(18) 0.661(3) 0.3960(4) 0.030(4) Uiso 1 1 d . . .
H7 H 0.3922 0.5653 0.3772 0.036 Uiso 1 1 calc R . .
C8 C 0.5736(18) 1.133(3) 0.3275(4) 0.030(4) Uiso 1 1 d . . .
H8 H 0.6208 1.2591 0.3418 0.036 Uiso 1 1 calc R . .
C9 C 0.5487(17) 1.123(2) 0.2874(4) 0.023(3) Uiso 1 1 d . . .
C10 C 0.4748(16) 0.930(2) 0.2715(3) 0.019(3) Uiso 1 1 d . . .
C11 C 0.4621(17) 0.931(2) 0.2313(4) 0.022(3) Uiso 1 1 d . . .
C12 C 0.5278(17) 1.125(2) 0.2159(4) 0.022(3) Uiso 1 1 d . . .
C13 C 0.5368(18) 1.128(3) 0.1758(4) 0.031(4) Uiso 1 1 d . . .
H13 H 0.5798 1.2521 0.1618 0.037 Uiso 1 1 calc R . .
C14 C 0.4747(17) 0.926(2) 0.1590(4) 0.024(3) Uiso 1 1 d . . .
C15 C 0.4668(18) 0.857(3) 0.1193(4) 0.026(3) Uiso 1 1 d . . .
C16 C 0.545(2) 0.990(3) 0.0912(4) 0.036(4) Uiso 1 1 d . . .
H16 H 0.6071 1.1252 0.0988 0.043 Uiso 1 1 calc R . .
C17 C 0.534(2) 0.928(3) 0.0531(4) 0.041(4) Uiso 1 1 d . . .
H17 H 0.5845 1.0236 0.0347 0.049 Uiso 1 1 calc R . .
C18 C 0.4507(19) 0.730(3) 0.0409(4) 0.041(4) Uiso 1 1 d . . .
H18 H 0.4445 0.6864 0.0145 0.049 Uiso 1 1 calc R . .
C19 C 0.375(2) 0.595(3) 0.0689(4) 0.037(4) Uiso 1 1 d . . .
H19 H 0.3181 0.4569 0.0612 0.045 Uiso 1 1 calc R . .
C20 C 0.3820(19) 0.656(3) 0.1065(4) 0.036(4) Uiso 1 1 d . . .
H20 H 0.3287 0.5608 0.1246 0.043 Uiso 1 1 calc R . .
S1 S 0.4350(5) 0.7403(7) 0.30799(11) 0.0295(10) Uani 1 1 d . . .
S2 S 0.5978(5) 1.3213(6) 0.25172(12) 0.03424(8) Uani 1 1 d . . .
S3 S 0.4066(5) 0.7375(7) 0.19432(11) 0.0296(10) Uani 1 1 d . . .

loop_
_atom_site_aniso_label
_atom_site_aniso_U_11
_atom_site_aniso_U_22
_atom_site_aniso_U_33
_atom_site_aniso_U_23
_atom_site_aniso_U_13
_atom_site_aniso_U_12
S1 0.029(2) 0.012(2) 0.047(2) -0.0029(18) 0.0062(17) -0.0104(19)
S2 0.025 0.022 0.056 -0.001(2) 0.0027(18) -0.0072(18)
S3 0.030(2) 0.0068(19) 0.053(3) -0.0021(18) 0.0054(17) -0.0075(18)

loop_
_atom_type_symbol
_atom_type_description
_atom_type_scat_dispersion_real
_atom_type_scat_dispersion_imag
_atom_type_scat_source
C C 0.0033 0.0016 'International Tables Vol C Tables 4.2.6.8 and 6.1.1.4'
H H 0.0000 0.0000 'International Tables Vol C Tables 4.2.6.8 and 6.1.1.4'
S S 0.1246 0.1234 'International Tables Vol C Tables 4.2.6.8 and 6.1.1.4'

loop_
_geom_angle_atom_site_label_1
_geom_angle_atom_site_label_2
_geom_angle_atom_site_label_3
_geom_angle
_geom_angle_site_symmetry_1
_geom_angle_site_symmetry_3
C8 C1 C2 130.2(13) . .
C8 C1 S1 111.7(10) . .
C2 C1 S1 118.1(11) . .
C7 C2 C3 116.3(13) . .
C7 C2 C1 123.0(13) . .
C3 C2 C1 120.7(14) . .
C4 C3 C2 121.9(15) . .
C4 C3 H3 119.0 . .
C2 C3 H3 119.0 . .
C3 C4 C5 120.5(15) . .
C3 C4 H4 119.8 . .
C5 C4 H4 119.8 . .
C6 C5 C4 118.2(15) . .
C6 C5 H5 120.9 . .
C4 C5 H5 120.9 . .
C7 C6 C5 121.1(17) . .
C7 C6 H6 119.5 . .
C5 C6 H6 119.5 . .
C6 C7 C2 122.0(14) . .
C6 C7 H7 119.0 . .
C2 C7 H7 119.0 . .
C1 C8 C9 110.5(13) . .
C1 C8 H8 124.8 . .
C9 C8 H8 124.8 . .
C10 C9 C8 117.2(13) . .
C10 C9 S2 111.7(10) . .
C8 C9 S2 131.1(12) . .
C9 C10 C11 113.5(12) . .
C9 C10 S1 109.3(9) . .
C11 C10 S1 137.0(11) . .
C12 C11 C10 113.1(12) . .
C12 C11 S3 109.6(9) . .
C10 C11 S3 136.9(12) . .
C11 C12 C13 116.2(13) . .
C11 C12 S2 112.0(9) . .
C13 C12 S2 131.7(12) . .
C14 C13 C12 111.6(14) . .
C14 C13 H13 124.2 . .
C12 C13 H13 124.2 . .
C13 C14 C15 129.4(14) . .
C13 C14 S3 110.9(10) . .
C15 C14 S3 119.7(11) . .
C20 C15 C16 116.9(13) . .
C20 C15 C14 122.1(13) . .
C16 C15 C14 121.1(14) . .
C17 C16 C15 121.2(15) . .
C17 C16 H16 119.4 . .
C15 C16 H16 119.4 . .
C16 C17 C18 121.3(16) . .
C16 C17 H17 119.3 . .
C18 C17 H17 119.3 . .
C17 C18 C19 117.7(15) . .
C17 C18 H18 121.1 . .
C19 C18 H18 121.1 . .
C20 C19 C18 121.7(17) . .
C20 C19 H19 119.2 . .
C18 C19 H19 119.2 . .
C19 C20 C15 121.1(15) . .
C19 C20 H20 119.4 . .
C15 C20 H20 119.4 . .
C10 S1 C1 91.3(7) . .
C12 S2 C9 89.5(7) . .
C11 S3 C14 91.8(7) . .

loop_
_geom_bond_atom_site_label_1
_geom_bond_atom_site_label_2
_geom_bond_distance
_geom_bond_site_symmetry_2
C1 C8 1.38(2) .
C1 C2 1.461(18) .
C1 S1 1.769(14) .
C2 C7 1.39(2) .
C2 C3 1.411(19) .
C3 C4 1.368(19) .
C3 H3 0.9500 .
C4 C5 1.40(2) .
C4 H4 0.9500 .
C5 C6 1.38(2) .
C5 H5 0.9500 .
C6 C7 1.373(19) .
C6 H6 0.9500 .
C7 H7 0.9500 .
C8 C9 1.395(18) .
C8 H8 0.9500 .
C9 C10 1.370(19) .
C9 S2 1.761(14) .
C10 C11 1.391(16) .
C10 S1 1.734(13) .
C11 C12 1.372(19) .
C11 S3 1.749(14) .
C12 C13 1.399(18) .
C12 S2 1.753(13) .
C13 C14 1.39(2) .
C13 H13 0.9500 .
C14 C15 1.434(18) .
C14 S3 1.758(14) .
C15 C20 1.41(2) .
C15 C16 1.41(2) .
C16 C17 1.37(2) .
C16 H16 0.9500 .
C17 C18 1.38(2) .
C17 H17 0.9500 .
C18 C19 1.41(2) .
C18 H18 0.9500 .
C19 C20 1.352(19) .
C19 H19 0.9500 .
C20 H20 0.9500 .
